data_4310686
loop_
_publ_author_name
'M. Dolores Santana'
'Gabriel Garc\'ia'
'Miguel Julve'
'Francesc Lloret'
'Jos\'e P\'erez'
'Malva Liu'
'Francisco Sanz'
'Joan Cano'
'Gregorio L\'opez'

_publ_section_title
;
 Oxamidate-Bridged Dinuclear Five-Coordinate Nickel(II) Complexes: A
 Magneto-Structural Study
;
_journal_name_full 'Inorganic Chemistry'
_journal_page_first 2132
_journal_page_last 2140
_journal_paper_doi 10.1021/ic030050f
_journal_volume 43
_journal_year 2004
_chemical_formula_moiety 'C26 H52 F12 N8 Ni2 O2 P2'
_chemical_formula_sum 'C26 H52 F12 N8 Ni2 O2 P2'
_chemical_formula_weight 916.12
_chemical_name_systematic
;
  ?
;
_space_group_IT_number 14
_symmetry_cell_setting monoclinic
_symmetry_space_group_name_Hall '-P 2ybc'
_symmetry_space_group_name_H-M 'P 1 21/c 1'
_atom_sites_solution_hydrogens geom
_atom_sites_solution_primary direct
_atom_sites_solution_secondary difmap
_audit_creation_method SHELXL-97
_cell_angle_alpha 90.00
_cell_angle_beta 96.46(4)
_cell_angle_gamma 90.00
_cell_formula_units_Z 2
_cell_length_a 7.901(4)
_cell_length_b 13.597(6)
_cell_length_c 17.565(10)
_cell_measurement_reflns_used 25
_cell_measurement_temperature 173(2)
_cell_measurement_theta_max 0
_cell_measurement_theta_min 0
_cell_volume 1875.0(17)
_computing_molecular_graphics 'CAMERON(D.J. Watkin and L.J. Pearce)'
_computing_publication_material 'WinGX publication routines (Farrugia, 1998)'
_computing_structure_refinement 'SHELXL-97 (Sheldrick, 1997)'
_computing_structure_solution 'SHELXS-97 (Sheldrick, 1990)'
_diffrn_ambient_temperature 173(2)
_diffrn_measured_fraction_theta_full 0.000
_diffrn_measured_fraction_theta_max 0.955
_diffrn_radiation_monochromator graphite
_diffrn_radiation_source 'fine-focus sealed tube'
_diffrn_radiation_type MoK\a
_diffrn_radiation_wavelength 0.71073
_diffrn_reflns_av_R_equivalents 0.0810
_diffrn_reflns_av_sigmaI/netI 0.1322
_diffrn_reflns_limit_h_max 8
_diffrn_reflns_limit_h_min -8
_diffrn_reflns_limit_k_max 6
_diffrn_reflns_limit_k_min -15
_diffrn_reflns_limit_l_max 19
_diffrn_reflns_limit_l_min -17
_diffrn_reflns_number 4313
_diffrn_reflns_theta_full 0.50
_diffrn_reflns_theta_max 23.26
_diffrn_reflns_theta_min 1.90
_exptl_absorpt_coefficient_mu 1.187
_exptl_absorpt_correction_type SADABS
_exptl_crystal_colour blue
_exptl_crystal_density_diffrn 1.623
_exptl_crystal_density_method 'not measured'
_exptl_crystal_description prism
_exptl_crystal_F_000 948
_exptl_crystal_size_max 0.04
_exptl_crystal_size_mid 0.01
_exptl_crystal_size_min 0.01
_refine_diff_density_max 0.426
_refine_diff_density_min -0.320
_refine_diff_density_rms 0.084
_refine_ls_extinction_method none
_refine_ls_goodness_of_fit_ref 0.963
_refine_ls_hydrogen_treatment mixed
_refine_ls_matrix_type full
_refine_ls_number_parameters 242
_refine_ls_number_reflns 2577
_refine_ls_number_restraints 12
_refine_ls_restrained_S_all 0.993
_refine_ls_R_factor_all 0.1230
_refine_ls_R_factor_gt 0.0564
_refine_ls_shift/su_max 0.000
_refine_ls_shift/su_mean 0.000
_refine_ls_structure_factor_coef Fsqd
_refine_ls_weighting_details 'calc w=1/[\s^2^(Fo^2^)+(0.0408P)^2^+0.0000P] where P=(Fo^2^+2Fc^2^)/3'
_refine_ls_weighting_scheme calc
_refine_ls_wR_factor_gt 0.0988
_refine_ls_wR_factor_ref 0.1164
_reflns_number_gt 1484
_reflns_number_total 2577
_reflns_threshold_expression >2sigma(I)
_cod_data_source_file ic030050f_1.cif
_cod_data_source_block complex1
_cod_original_sg_symbol_H-M 'P 21/c'
_cod_database_code 4310686

loop_
_symmetry_equiv_pos_as_xyz
'x, y, z'
'-x, y+1/2, -z+1/2'
'-x, -y, -z'
'x, -y-1/2, z-1/2'

loop_
_atom_site_label
_atom_site_type_symbol
_atom_site_fract_x
_atom_site_fract_y
_atom_site_fract_z
_atom_site_U_iso_or_equiv
_atom_site_adp_type
_atom_site_occupancy
_atom_site_symmetry_multiplicity
_atom_site_calc_flag
_atom_site_refinement_flags
_atom_site_disorder_assembly
_atom_site_disorder_group
Ni1 Ni 0.32562(11) 0.88043(7) 0.39515(5) 0.0270(3) Uani 1 1 d . . .
P1 P 0.8829(3) 0.75337(17) 0.09119(11) 0.0439(6) Uani 1 1 d . . .
O1 O 0.5385(6) 0.9680(3) 0.4058(2) 0.0336(12) Uani 1 1 d . . .
N4 N 0.3134(7) 0.9321(4) 0.5019(3) 0.0297(15) Uani 1 1 d . . .
H4 H 0.2301 0.9161 0.5289 0.036 Uiso 1 1 calc R . .
N1 N 0.3933(7) 0.8212(5) 0.2941(4) 0.0436(17) Uani 1 1 d . . .
N3 N 0.1584(7) 0.9756(4) 0.3349(3) 0.0409(17) Uani 1 1 d . . .
H3 H 0.1432 1.0246 0.3705 0.049 Uiso 1 1 calc R . .
N2 N 0.1698(8) 0.7628(5) 0.4067(4) 0.0380(17) Uani 1 1 d . . .
C4 C 0.0012(9) 0.7634(6) 0.3612(4) 0.043(2) Uani 1 1 d . . .
H4A H -0.0725 0.7130 0.3813 0.051 Uiso 1 1 calc R . .
H4B H 0.0140 0.7469 0.3072 0.051 Uiso 1 1 calc R . .
C7 C 0.2289(11) 1.0289(6) 0.2735(4) 0.053(2) Uani 1 1 d . . .
H7A H 0.3230 1.0713 0.2964 0.064 Uiso 1 1 calc R . .
H7B H 0.1394 1.0722 0.2477 0.064 Uiso 1 1 calc R . .
C5 C -0.0828(9) 0.8650(6) 0.3647(4) 0.043(2) Uani 1 1 d . . .
H5A H -0.2074 0.8575 0.3518 0.052 Uiso 1 1 calc R . .
H5B H -0.0625 0.8900 0.4179 0.052 Uiso 1 1 calc R . .
C6 C -0.0181(9) 0.9408(6) 0.3110(4) 0.048(2) Uani 1 1 d . . .
H6A H -0.0224 0.9118 0.2591 0.058 Uiso 1 1 calc R . .
H6B H -0.0957 0.9982 0.3077 0.058 Uiso 1 1 calc R . .
C9 C 0.4459(10) 0.8981(6) 0.2420(4) 0.048(2) Uani 1 1 d . . .
H9A H 0.4914 0.8669 0.1976 0.058 Uiso 1 1 calc R . .
H9B H 0.5375 0.9387 0.2693 0.058 Uiso 1 1 calc R . .
C8 C 0.2954(11) 0.9631(6) 0.2140(4) 0.055(2) Uani 1 1 d . . .
H8A H 0.3287 1.0052 0.1721 0.066 Uiso 1 1 calc R . .
H8B H 0.2011 0.9204 0.1918 0.066 Uiso 1 1 calc R . .
F1 F 0.7282(6) 0.6802(4) 0.0845(3) 0.0769(16) Uani 1 1 d . . .
F2 F 0.9482(7) 0.7180(4) 0.1741(3) 0.101(2) Uani 1 1 d . . .
F3 F 0.8265(6) 0.7917(4) 0.0072(3) 0.0828(17) Uani 1 1 d . . .
F4 F 0.9946(7) 0.6702(5) 0.0598(3) 0.103(2) Uani 1 1 d . . .
F5 F 1.0352(8) 0.8262(5) 0.0944(4) 0.129(3) Uani 1 1 d U . .
F6 F 0.7680(9) 0.8336(5) 0.1219(4) 0.132(2) Uani 1 1 d U . .
C1 C 0.3712(9) 0.7335(6) 0.2699(4) 0.042(2) Uani 1 1 d . . .
C3 C 0.2728(9) 0.6702(5) 0.4015(4) 0.038(2) Uani 1 1 d . . .
C2 C 0.3035(10) 0.6540(6) 0.3166(4) 0.046(2) Uani 1 1 d . . .
H2A H 0.3824 0.5975 0.3158 0.055 Uiso 1 1 calc R . .
H2B H 0.1935 0.6328 0.2889 0.055 Uiso 1 1 calc R . .
C13 C 0.5645(8) 1.0099(5) 0.4719(4) 0.0244(17) Uani 1 1 d . . .
C11 C 0.4352(10) 0.6829(6) 0.4515(5) 0.059(3) Uani 1 1 d . . .
H11A H 0.4992 0.7378 0.4326 0.089 Uiso 1 1 calc R . .
H11B H 0.5026 0.6225 0.4511 0.089 Uiso 1 1 calc R . .
H11C H 0.4111 0.6969 0.5040 0.089 Uiso 1 1 calc R . .
C12 C 0.1752(11) 0.5807(6) 0.4273(5) 0.066(3) Uani 1 1 d . . .
H12A H 0.2448 0.5214 0.4244 0.099 Uiso 1 1 calc R . .
H12B H 0.0682 0.5731 0.3938 0.099 Uiso 1 1 calc R . .
H12C H 0.1504 0.5904 0.4802 0.099 Uiso 1 1 calc R . .
C10 C 0.3919(10) 0.7027(6) 0.1890(4) 0.064(3) Uani 1 1 d . . .
H10A H 0.3124 0.7401 0.1531 0.096 Uiso 1 1 calc R . .
H10B H 0.3677 0.6323 0.1829 0.096 Uiso 1 1 calc R . .
H10C H 0.5089 0.7158 0.1784 0.096 Uiso 1 1 calc R . .
H2 H 0.140(7) 0.762(4) 0.452(3) 0.014(18) Uiso 1 1 d . . .

loop_
_atom_site_aniso_label
_atom_site_aniso_U_11
_atom_site_aniso_U_22
_atom_site_aniso_U_33
_atom_site_aniso_U_23
_atom_site_aniso_U_13
_atom_site_aniso_U_12
Ni1 0.0274(5) 0.0262(5) 0.0262(5) -0.0089(5) -0.0030(4) -0.0010(5)
P1 0.0484(15) 0.0467(14) 0.0363(13) -0.0063(12) 0.0037(11) -0.0094(13)
O1 0.040(3) 0.034(3) 0.027(3) -0.014(2) 0.007(2) -0.004(2)
N4 0.025(4) 0.032(4) 0.033(4) -0.003(3) 0.003(3) -0.009(3)
N1 0.038(4) 0.042(4) 0.050(4) -0.013(4) 0.003(3) -0.007(4)
N3 0.053(5) 0.036(4) 0.030(4) -0.006(3) -0.008(3) 0.002(3)
N2 0.046(5) 0.038(4) 0.029(4) -0.012(3) 0.001(4) 0.005(3)
C4 0.038(5) 0.049(6) 0.040(5) -0.007(4) 0.003(4) -0.001(4)
C7 0.067(6) 0.043(6) 0.047(5) 0.008(5) -0.006(5) 0.003(5)
C5 0.032(4) 0.061(6) 0.036(4) 0.007(4) 0.001(4) 0.009(5)
C6 0.035(5) 0.051(6) 0.053(5) -0.001(5) -0.016(4) 0.008(4)
C9 0.058(6) 0.055(6) 0.033(5) -0.008(4) 0.011(4) -0.007(5)
C8 0.065(6) 0.065(6) 0.036(5) 0.002(5) 0.004(5) -0.011(5)
F1 0.066(3) 0.071(4) 0.092(4) 0.019(3) 0.004(3) -0.004(3)
F2 0.147(5) 0.107(5) 0.044(3) 0.011(3) -0.009(3) -0.047(4)
F3 0.078(4) 0.106(4) 0.063(3) 0.021(3) 0.005(3) -0.011(3)
F4 0.086(4) 0.135(5) 0.089(4) -0.015(4) 0.014(3) 0.055(4)
F5 0.123(5) 0.131(5) 0.121(5) 0.042(4) -0.039(4) -0.077(4)
F6 0.175(6) 0.091(5) 0.139(5) -0.032(4) 0.060(5) 0.020(4)
C1 0.040(5) 0.039(5) 0.047(5) -0.022(4) 0.006(4) 0.003(4)
C3 0.037(5) 0.027(5) 0.049(5) -0.010(4) 0.001(4) 0.005(4)
C2 0.042(5) 0.041(5) 0.054(5) -0.016(4) 0.001(4) 0.005(4)
C13 0.025(5) 0.013(4) 0.034(5) 0.002(3) 0.002(3) 0.004(4)
C11 0.054(6) 0.041(6) 0.079(7) -0.005(5) -0.011(5) 0.014(5)
C12 0.084(7) 0.041(6) 0.077(7) -0.011(5) 0.028(6) 0.011(5)
C10 0.058(6) 0.071(7) 0.064(6) -0.033(5) 0.015(5) -0.007(5)

loop_
_atom_type_symbol
_atom_type_description
_atom_type_scat_dispersion_real
_atom_type_scat_dispersion_imag
_atom_type_scat_source
C C 0.0033 0.0016 'International Tables Vol C Tables 4.2.6.8 and 6.1.1.4'
H H 0.0000 0.0000 'International Tables Vol C Tables 4.2.6.8 and 6.1.1.4'
F F 0.0171 0.0103 'International Tables Vol C Tables 4.2.6.8 and 6.1.1.4'
N N 0.0061 0.0033 'International Tables Vol C Tables 4.2.6.8 and 6.1.1.4'
Ni Ni 0.3393 1.1124 'International Tables Vol C Tables 4.2.6.8 and 6.1.1.4'
O O 0.0106 0.0060 'International Tables Vol C Tables 4.2.6.8 and 6.1.1.4'
P P 0.1023 0.0942 'International Tables Vol C Tables 4.2.6.8 and 6.1.1.4'

loop_
_geom_angle_atom_site_label_1
_geom_angle_atom_site_label_2
_geom_angle_atom_site_label_3
_geom_angle
_geom_angle_site_symmetry_1
_geom_angle_site_symmetry_3
_geom_angle_publ_flag
N4 Ni1 N2 95.0(2) . . ?
N4 Ni1 O1 80.7(2) . . ?
N2 Ni1 O1 160.5(2) . . ?
N4 Ni1 N3 99.4(2) . . ?
N2 Ni1 N3 100.6(2) . . ?
O1 Ni1 N3 98.9(2) . . ?
N4 Ni1 N1 167.5(2) . . ?
N2 Ni1 N1 89.9(3) . . ?
O1 Ni1 N1 90.9(2) . . ?
N3 Ni1 N1 91.0(2) . . ?
N4 Ni1 Ni1 39.95(16) . 3_676 ?
N2 Ni1 Ni1 131.88(18) . 3_676 ?
O1 Ni1 Ni1 40.74(12) . 3_676 ?
N3 Ni1 Ni1 102.71(17) . 3_676 ?
N1 Ni1 Ni1 130.81(17) . 3_676 ?
F6 P1 F5 91.1(4) . . ?
F6 P1 F2 92.1(4) . . ?
F5 P1 F2 89.4(3) . . ?
F6 P1 F1 89.5(3) . . ?
F5 P1 F1 177.8(3) . . ?
F2 P1 F1 92.7(3) . . ?
F6 P1 F4 178.4(4) . . ?
F5 P1 F4 90.5(4) . . ?
F2 P1 F4 88.1(3) . . ?
F1 P1 F4 88.9(3) . . ?
F6 P1 F3 88.8(3) . . ?
F5 P1 F3 87.7(3) . . ?
F2 P1 F3 177.0(3) . . ?
F1 P1 F3 90.2(3) . . ?
F4 P1 F3 91.1(3) . . ?
C13 O1 Ni1 112.6(4) . . ?
C13 N4 Ni1 115.7(5) 3_676 . ?
C1 N1 C9 119.6(7) . . ?
C1 N1 Ni1 127.7(6) . . ?
C9 N1 Ni1 111.9(5) . . ?
C7 N3 C6 111.9(6) . . ?
C7 N3 Ni1 114.6(5) . . ?
C6 N3 Ni1 118.2(5) . . ?
C4 N2 C3 115.7(6) . . ?
C4 N2 Ni1 117.4(5) . . ?
C3 N2 Ni1 108.2(5) . . ?
N2 C4 C5 110.6(6) . . ?
N3 C7 C8 114.1(7) . . ?
C6 C5 C4 114.0(6) . . ?
N3 C6 C5 114.2(6) . . ?
N1 C9 C8 110.3(6) . . ?
C7 C8 C9 116.1(6) . . ?
N1 C1 C2 122.7(7) . . ?
N1 C1 C10 123.3(8) . . ?
C2 C1 C10 113.6(7) . . ?
C11 C3 N2 107.7(6) . . ?
C11 C3 C12 110.3(7) . . ?
N2 C3 C12 110.6(6) . . ?
C11 C3 C2 111.5(6) . . ?
N2 C3 C2 108.7(6) . . ?
C12 C3 C2 108.0(6) . . ?
C1 C2 C3 121.9(6) . . ?
N4 C13 O1 129.0(6) 3_676 . ?
N4 C13 C13 113.9(8) 3_676 3_676 ?
O1 C13 C13 117.1(8) . 3_676 ?

loop_
_geom_bond_atom_site_label_1
_geom_bond_atom_site_label_2
_geom_bond_distance
_geom_bond_site_symmetry_2
_geom_bond_publ_flag
Ni1 N4 2.014(5) . ?
Ni1 N2 2.042(7) . ?
Ni1 O1 2.052(5) . ?
Ni1 N3 2.056(6) . ?
Ni1 N1 2.074(6) . ?
Ni1 Ni1 5.427(3) 3_676 ?
P1 F6 1.555(6) . ?
P1 F5 1.555(6) . ?
P1 F2 1.565(5) . ?
P1 F1 1.570(5) . ?
P1 F4 1.573(5) . ?
P1 F3 1.581(5) . ?
O1 C13 1.289(7) . ?
N4 C13 1.291(8) 3_676 ?
N1 C1 1.271(9) . ?
N1 C9 1.479(9) . ?
N3 C7 1.461(9) . ?
N3 C6 1.487(8) . ?
N2 C4 1.474(9) . ?
N2 C3 1.508(9) . ?
C4 C5 1.536(9) . ?
C7 C8 1.515(10) . ?
C5 C6 1.524(10) . ?
C9 C8 1.518(10) . ?
C1 C2 1.493(10) . ?
C1 C10 1.508(10) . ?
C3 C11 1.481(9) . ?
C3 C12 1.536(10) . ?
C3 C2 1.554(10) . ?
C13 N4 1.291(8) 3_676 ?
C13 C13 1.522(13) 3_676 ?
